data_9000355
loop_
_publ_author_name
'Smyth, J. R.'

_publ_section_title
;
 An orthopyroxene structure up to 850 C
 T = 280 C
;
_journal_name_full 'American Mineralogist'
_journal_page_first 636
_journal_page_last 648
_journal_volume 58
_journal_year 1973
_chemical_formula_sum 'Ca0.032 Fe1.331 Mg0.636 O6 Si2'
_chemical_name_mineral Ferrosilite
_space_group_IT_number 61
_symmetry_space_group_name_Hall '-P 2ac 2ab'
_symmetry_space_group_name_H-M 'P b c a'
_cell_angle_alpha 90
_cell_angle_beta 90
_cell_angle_gamma 90
_cell_length_a 18.371
_cell_length_b 9
_cell_length_c 5.242
_cell_formula_units_Z 8
_cell_volume 866.707
_database_code_amcsd 0000364
_diffrn_ambient_temperature 553.15
_exptl_crystal_density_diffrn 3.728
_cod_original_formula_sum 'Si2 Mg.636 Fe1.331 Ca.032 O6'
_cod_database_code 9000355

loop_
_space_group_symop_operation_xyz
x,y,z
x,1/2-y,1/2+z
-x,1/2+y,1/2-z
1/2-x,1/2+y,z
1/2+x,1/2-y,-z
1/2+x,y,1/2-z
1/2-x,-y,1/2+z
-x,-y,-z

loop_
_atom_site_aniso_label
_atom_site_aniso_U_11
_atom_site_aniso_U_22
_atom_site_aniso_U_33
_atom_site_aniso_U_12
_atom_site_aniso_U_13
_atom_site_aniso_U_23
Sia 0.00975 0.01387 0.01364 0.00008 0.00078 -0.00048
Sib 0.01265 0.01371 0.01217 0.00067 0.00039 0.00069
Mg1 0.01094 0.01543 0.01132 -0.00067 -0.00185 0.00041
Fe1 0.01094 0.01543 0.01132 -0.00067 -0.00185 0.00041
Fe2 0.01573 0.02048 0.01602 -0.00142 -0.00551 0.00045
Mg2 0.01573 0.02048 0.01602 -0.00142 -0.00551 0.00045
Ca2 0.01573 0.02048 0.01602 -0.00142 -0.00551 0.00045
O1a 0.01231 0.01477 0.01105 -0.00327 -0.00259 -0.00131
O2a 0.01624 0.02003 0.01306 0.00235 0.00161 -0.00674
O3a 0.01214 0.02524 0.02038 -0.00704 -0.00220 0.00574
O1b 0.01522 0.01535 0.01256 -0.00126 -0.00307 -0.00091
O2b 0.01368 0.01609 0.01002 0.00034 0.00590 -0.00535
O3b 0.00940 0.02236 0.01903 -0.00008 -0.00302 -0.00356

loop_
_atom_site_label
_atom_site_fract_x
_atom_site_fract_y
_atom_site_fract_z
_atom_site_occupancy
Sia 0.27200 0.33940 0.05420 1.00000
Sib 0.47410 0.33580 0.79070 1.00000
Mg1 0.37530 0.65400 0.87990 0.59400
Fe1 0.37530 0.65400 0.87990 0.40600
Fe2 0.37760 0.48480 0.37380 0.92500
Mg2 0.37760 0.48480 0.37380 0.04200
Ca2 0.37760 0.48480 0.37380 0.03200
O1a 0.18320 0.33760 0.04760 1.00000
O2a 0.31160 0.49670 0.06340 1.00000
O3a 0.30240 0.23670 -0.18050 1.00000
O1b 0.56240 0.33660 0.78670 1.00000
O2b 0.43420 0.48450 0.69970 1.00000
O3b 0.44770 0.20590 0.58310 1.00000

loop_
_cod_related_entry_id
_cod_related_entry_database
_cod_related_entry_code
1 AMCSD 0000364
